data_1537125
loop_
_publ_author_name
'Ziegler, M.'
'Rosenfeld, M.'
'Kaenzig, W.'
'Fischer, P.'

_publ_section_title
;
 Strukturuntersuchungen an Alkalihyperoxiden
;
_journal_name_full 'Helvetica Physica Acta'
_journal_page_first 57
_journal_page_last 90
_journal_volume 49
_journal_year 1976
_chemical_formula_sum 'K O2'
_space_group_IT_number 15
_symmetry_space_group_name_Hall '-C 2yc'
_symmetry_space_group_name_H-M 'C 1 2/c 1'
_cell_angle_alpha 90
_cell_angle_beta 122.85
_cell_angle_gamma 90
_cell_formula_units_Z 4
_cell_length_a 7.88
_cell_length_b 4.035
_cell_length_c 7.968
_cell_volume 212.837
_citation_journal_id_ASTM HPACAK
_cod_data_source_file Ziegler_HPACAK_1976_568.cif
_cod_data_source_block K1O2
_cod_original_cell_volume 212.8368
_cod_original_formula_sum 'K1 O2'
_cod_database_code 1537125

loop_
_symmetry_equiv_pos_as_xyz
x,y,z
-x,y,-z+1/2
-x,-y,-z
x,-y,z-1/2
x+1/2,y+1/2,z
-x+1/2,y+1/2,-z+1/2
-x+1/2,-y+1/2,-z
x+1/2,-y+1/2,z-1/2

loop_
_atom_site_label
_atom_site_type_symbol
_atom_site_fract_x
_atom_site_fract_y
_atom_site_fract_z
_atom_site_occupancy
_atom_site_U_iso_or_equiv
K1 K+1 0 0 0 1 0.0
O1 O 0.03 0.05 0.22 1 0.0
